data_7716109
loop_
_publ_author_name
'Bourne, Connor'
'Dong, Huanhuan'
'McKain, Katharine'
'Mayer, Lena C.'
'McKay, Aidan P.'
'Cordes, David B.'
'Slawin, Alexandra M. Z.'
'Stasch, Andreas'

_publ_section_title
;
 Alkyl backbone variations in common &#x3b2;-diketiminate ligands and
 applications to <i>N</i>-heterocyclic silylene chemistry.
;
_journal_issue 23
_journal_name_full 'Dalton transactions (Cambridge, England : 2003)'
_journal_page_first 9887
_journal_page_last 9895
_journal_paper_doi 10.1039/d4dt01298d
_journal_volume 53
_journal_year 2024
_chemical_formula_moiety 'C37 H59 Li N2 O'
_chemical_formula_sum 'C37 H59 Li N2 O'
_chemical_formula_weight 554.83
_space_group_crystal_system monoclinic
_space_group_IT_number 14
_space_group_name_Hall '-P 2yn'
_space_group_name_H-M_alt 'P 1 21/n 1'
_atom_sites_solution_hydrogens geom
_atom_sites_solution_primary direct
_atom_sites_solution_secondary difmap
_audit_creation_date 2023-07-18
_audit_creation_method 'by CrystalStructure 4.3'
_audit_update_record
;
2024-04-30 deposited with the CCDC.	2024-05-21 downloaded from the CCDC.
;
_cell_angle_alpha 90.0000
_cell_angle_beta 117.6008(10)
_cell_angle_gamma 90.0000
_cell_formula_units_Z 8
_cell_length_a 21.02927(17)
_cell_length_b 17.76700(9)
_cell_length_c 22.03725(17)
_cell_measurement_reflns_used 50007
_cell_measurement_temperature 173
_cell_measurement_theta_max 75.30
_cell_measurement_theta_min 2.28
_cell_volume 7296.69(11)
_computing_cell_refinement 'CrysAlisPro 1.171.41.93a (Rigaku OD, 2020)'
_computing_data_collection 'CrysAlisPro 1.171.41.93a (Rigaku OD, 2020)'
_computing_data_reduction 'CrysAlisPro 1.171.41.93a (Rigaku OD, 2020)'
_computing_molecular_graphics 'CrystalStructure 4.3'
_computing_publication_material 'CrystalStructure 4.3 (Rigaku, 2018)'
_computing_structure_refinement 'SHELXL Version 2019/3 (Sheldrick, 2008)'
_computing_structure_solution 'SHELXT Version 2018/2 (Sheldrick, 2014)'
_diffrn_ambient_temperature 173
_diffrn_detector_area_resol_mean 5.814
_diffrn_measured_fraction_theta_full 0.999
_diffrn_measured_fraction_theta_max 0.987
_diffrn_measurement_device_type 'Rigaku XtaLAB P200'
_diffrn_measurement_method \w
_diffrn_radiation_type 'Cu K\a'
_diffrn_radiation_wavelength 1.54184
_diffrn_reflns_av_R_equivalents 0.0193
_diffrn_reflns_av_unetI/netI 0.0155
_diffrn_reflns_Laue_measured_fraction_full 0.999
_diffrn_reflns_Laue_measured_fraction_max 0.987
_diffrn_reflns_limit_h_max 26
_diffrn_reflns_limit_h_min -26
_diffrn_reflns_limit_k_max 22
_diffrn_reflns_limit_k_min -22
_diffrn_reflns_limit_l_max 27
_diffrn_reflns_limit_l_min -27
_diffrn_reflns_number 86594
_diffrn_reflns_point_group_measured_fraction_full 0.999
_diffrn_reflns_point_group_measured_fraction_max 0.987
_diffrn_reflns_theta_full 67.684
_diffrn_reflns_theta_max 75.493
_diffrn_reflns_theta_min 2.402
_diffrn_standards_number 0
_exptl_absorpt_coefficient_mu 0.441
_exptl_absorpt_correction_T_max 0.957
_exptl_absorpt_correction_T_min 0.811
_exptl_absorpt_correction_type multi-scan
_exptl_absorpt_process_details
;
CrysAlisPro 1.171.41.93a (Rigaku Oxford Diffraction, 2020)
Empirical absorption correction using spherical harmonics,
implemented in SCALE3 ABSPACK scaling algorithm.
;
_exptl_crystal_colour colourless
_exptl_crystal_density_diffrn 1.010
_exptl_crystal_density_method 'not measured'
_exptl_crystal_description prism
_exptl_crystal_F_000 2448.00
_exptl_crystal_size_max 0.100
_exptl_crystal_size_mid 0.100
_exptl_crystal_size_min 0.100
_refine_diff_density_max 0.29
_refine_diff_density_min -0.24
_refine_ls_extinction_method none
_refine_ls_goodness_of_fit_ref 1.058
_refine_ls_hydrogen_treatment refxyz
_refine_ls_number_parameters 791
_refine_ls_number_reflns 14938
_refine_ls_number_restraints 6
_refine_ls_R_factor_all 0.0484
_refine_ls_R_factor_gt 0.0436
_refine_ls_shift/su_max 0.001
_refine_ls_structure_factor_coef Fsqd
_refine_ls_weighting_details 'w = 1/[\s^2^(Fo^2^)+(0.0646P)^2^+1.3264P] where P=(Fo^2^+2Fc^2^)/3'
_refine_ls_weighting_scheme calc
_refine_ls_wR_factor_gt 0.1216
_refine_ls_wR_factor_ref 0.1257
_reflns_Friedel_coverage 0.000
_reflns_number_gt 13176
_reflns_number_total 14938
_reflns_threshold_expression F^2^>2.0\s(F^2^)
_cod_data_source_file d4dt01298d2.cif
_cod_data_source_block cbas64
_cod_depositor_comments 'Adding full bibliography for 7716105--7716116.cif.'
_cod_database_code 7716109
_shelx_shelxl_version_number 2019/3

loop_
_space_group_symop_id
_space_group_symop_operation_xyz
1 +X,+Y,+Z
2 1/2-X,1/2+Y,1/2-Z
3 -X,-Y,-Z
4 -1/2+X,-1/2-Y,-1/2+Z

loop_
_atom_site_label
_atom_site_type_symbol
_atom_site_fract_x
_atom_site_fract_y
_atom_site_fract_z
_atom_site_U_iso_or_equiv
_atom_site_adp_type
_atom_site_occupancy
_atom_site_site_symmetry_order
_atom_site_calc_flag
_atom_site_refinement_flags_posn
_atom_site_refinement_flags_adp
_atom_site_refinement_flags_occupancy
_atom_site_disorder_assembly
_atom_site_disorder_group
O36 O 0.46764(5) 0.31540(5) 0.39740(5) 0.0521(2) Uani 1 1 d D . . . .
O76 O 0.34755(5) 0.21194(5) 0.81345(5) 0.0520(2) Uani 1 1 d D . . . .
N1 N 0.63699(4) 0.24000(5) 0.49930(4) 0.03316(18) Uani 1 1 d . . . . .
N5 N 0.54498(4) 0.14481(5) 0.38392(4) 0.03095(17) Uani 1 1 d . . . . .
N41 N 0.54300(4) 0.24703(4) 0.88020(4) 0.03064(17) Uani 1 1 d . . . . .
N45 N 0.43990(4) 0.35772(5) 0.78783(4) 0.03364(18) Uani 1 1 d . . . . .
C2 C 0.68242(5) 0.18370(6) 0.51132(5) 0.0335(2) Uani 1 1 d . . . . .
C3 C 0.66554(6) 0.11923(6) 0.46972(5) 0.0363(2) Uani 1 1 d . . . . .
H3 H 0.702237 0.082171 0.484320 0.044 Uiso 1 1 calc R U . . .
C4 C 0.60263(5) 0.10123(5) 0.40982(5) 0.0314(2) Uani 1 1 d . . . . .
C6 C 0.65434(5) 0.30615(6) 0.54013(5) 0.0342(2) Uani 1 1 d . . . . .
C7 C 0.64182(6) 0.30920(7) 0.59772(6) 0.0416(2) Uani 1 1 d . . . . .
C8 C 0.64797(7) 0.37855(8) 0.62964(7) 0.0516(3) Uani 1 1 d . . . . .
H8 H 0.639417 0.381427 0.668293 0.062 Uiso 1 1 calc R U . . .
C9 C 0.66617(7) 0.44304(7) 0.60643(7) 0.0535(3) Uani 1 1 d . . . . .
H9 H 0.669148 0.489837 0.628453 0.064 Uiso 1 1 calc R U . . .
C10 C 0.68000(6) 0.43941(7) 0.55131(6) 0.0455(3) Uani 1 1 d . . . . .
H10 H 0.693097 0.483907 0.535922 0.055 Uiso 1 1 calc R U . . .
C11 C 0.67513(5) 0.37155(6) 0.51758(5) 0.0366(2) Uani 1 1 d . . . . .
C12 C 0.62163(7) 0.23881(8) 0.62406(7) 0.0523(3) Uani 1 1 d . . . . .
H12 H 0.642545 0.194618 0.611475 0.063 Uiso 1 1 calc R U . . .
C13 C 0.65175(13) 0.23885(14) 0.70149(9) 0.0987(7) Uani 1 1 d . . . . .
H13A H 0.645010 0.189037 0.716738 0.118 Uiso 1 1 calc R U . . .
H13B H 0.626594 0.276683 0.714752 0.118 Uiso 1 1 calc R U . . .
H13C H 0.703050 0.250848 0.722877 0.118 Uiso 1 1 calc R U . . .
C14 C 0.54147(10) 0.22745(12) 0.59185(11) 0.0860(6) Uani 1 1 d . . . . .
H14A H 0.521601 0.226189 0.541907 0.103 Uiso 1 1 calc R U . . .
H14B H 0.519686 0.269016 0.604926 0.103 Uiso 1 1 calc R U . . .
H14C H 0.531060 0.179776 0.607809 0.103 Uiso 1 1 calc R U . . .
C15 C 0.69094(6) 0.36972(7) 0.45695(6) 0.0433(3) Uani 1 1 d . . . . .
H15 H 0.694293 0.315759 0.445836 0.052 Uiso 1 1 calc R U . . .
C16 C 0.76250(8) 0.40744(9) 0.47343(9) 0.0654(4) Uani 1 1 d . . . . .
H16A H 0.800798 0.384428 0.514534 0.078 Uiso 1 1 calc R U . . .
H16B H 0.759582 0.461278 0.481487 0.078 Uiso 1 1 calc R U . . .
H16C H 0.772978 0.400787 0.434809 0.078 Uiso 1 1 calc R U . . .
C17 C 0.63071(9) 0.40613(9) 0.39362(7) 0.0635(4) Uani 1 1 d . . . . .
H17A H 0.625353 0.458842 0.403539 0.076 Uiso 1 1 calc R U . . .
H17B H 0.585682 0.379180 0.381188 0.076 Uiso 1 1 calc R U . . .
H17C H 0.642434 0.403727 0.355499 0.076 Uiso 1 1 calc R U . . .
C18 C 0.75835(6) 0.18665(7) 0.57161(6) 0.0432(3) Uani 1 1 d . . . . .
H18 H 0.760950 0.231926 0.599628 0.052 Uiso 1 1 calc R U . . .
C19 C 0.77551(8) 0.11784(9) 0.61827(7) 0.0637(4) Uani 1 1 d . . . . .
H19A H 0.822705 0.124320 0.658045 0.076 Uiso 1 1 calc R U . . .
H19B H 0.775907 0.072668 0.592933 0.076 Uiso 1 1 calc R U . . .
H19C H 0.738924 0.112449 0.633739 0.076 Uiso 1 1 calc R U . . .
C20 C 0.81447(7) 0.19639(10) 0.54692(8) 0.0622(4) Uani 1 1 d . . . . .
H20A H 0.803079 0.241110 0.517698 0.075 Uiso 1 1 calc R U . . .
H20B H 0.814597 0.151888 0.520711 0.075 Uiso 1 1 calc R U . . .
H20C H 0.861906 0.202466 0.586462 0.075 Uiso 1 1 calc R U . . .
C21 C 0.60256(6) 0.02593(6) 0.37598(6) 0.0387(2) Uani 1 1 d . . . . .
H21 H 0.559380 0.025100 0.329960 0.046 Uiso 1 1 calc R U . . .
C22 C 0.59539(8) -0.03911(7) 0.41761(8) 0.0533(3) Uani 1 1 d . . . . .
H22A H 0.638606 -0.041879 0.461953 0.064 Uiso 1 1 calc R U . . .
H22B H 0.589571 -0.086383 0.392664 0.064 Uiso 1 1 calc R U . . .
H22C H 0.553385 -0.030830 0.424948 0.064 Uiso 1 1 calc R U . . .
C23 C 0.66853(7) 0.01395(8) 0.36509(7) 0.0515(3) Uani 1 1 d . . . . .
H23A H 0.662321 -0.031988 0.338295 0.062 Uiso 1 1 calc R U . . .
H23B H 0.711263 0.009046 0.409593 0.062 Uiso 1 1 calc R U . . .
H23C H 0.674306 0.057115 0.340387 0.062 Uiso 1 1 calc R U . . .
C24 C 0.48293(5) 0.12831(5) 0.32124(5) 0.0316(2) Uani 1 1 d . . . . .
C25 C 0.42113(6) 0.09991(6) 0.32297(6) 0.0385(2) Uani 1 1 d . . . . .
C26 C 0.35675(6) 0.09793(7) 0.26219(7) 0.0501(3) Uani 1 1 d . . . . .
H26 H 0.314722 0.079537 0.262982 0.060 Uiso 1 1 calc R U . . .
C27 C 0.35268(7) 0.12203(8) 0.20102(7) 0.0533(3) Uani 1 1 d . . . . .
H27 H 0.308039 0.121640 0.160473 0.064 Uiso 1 1 calc R U . . .
C28 C 0.41387(7) 0.14668(7) 0.19918(6) 0.0463(3) Uani 1 1 d . . . . .
H28 H 0.411232 0.161676 0.156690 0.056 Uiso 1 1 calc R U . . .
C29 C 0.47960(6) 0.15010(6) 0.25834(5) 0.0363(2) Uani 1 1 d . . . . .
C30 C 0.42377(7) 0.07444(7) 0.38985(7) 0.0456(3) Uani 1 1 d . . . . .
H30 H 0.475393 0.070864 0.424716 0.055 Uiso 1 1 calc R U . . .
C31 C 0.39014(10) -0.00281(9) 0.38424(10) 0.0744(4) Uani 1 1 d . . . . .
H31A H 0.412741 -0.039101 0.366736 0.089 Uiso 1 1 calc R U . . .
H31B H 0.338615 -0.000111 0.352831 0.089 Uiso 1 1 calc R U . . .
H31C H 0.397410 -0.018924 0.429534 0.089 Uiso 1 1 calc R U . . .
C32 C 0.38816(10) 0.13256(10) 0.41529(9) 0.0704(4) Uani 1 1 d . . . . .
H32A H 0.337246 0.136922 0.382229 0.084 Uiso 1 1 calc R U . . .
H32B H 0.411638 0.181464 0.420251 0.084 Uiso 1 1 calc R U . . .
H32C H 0.392747 0.116624 0.459709 0.084 Uiso 1 1 calc R U . . .
C33 C 0.54565(6) 0.17699(7) 0.25374(6) 0.0416(2) Uani 1 1 d . . . . .
H33 H 0.587222 0.174395 0.300730 0.050 Uiso 1 1 calc R U . . .
C34 C 0.56215(9) 0.12526(8) 0.20731(7) 0.0582(3) Uani 1 1 d . . . . .
H34A H 0.524075 0.129935 0.160035 0.070 Uiso 1 1 calc R U . . .
H34B H 0.564759 0.073029 0.222575 0.070 Uiso 1 1 calc R U . . .
H34C H 0.608181 0.139697 0.209583 0.070 Uiso 1 1 calc R U . . .
C35 C 0.53794(8) 0.25875(8) 0.22965(8) 0.0565(3) Uani 1 1 d . . . . .
H35A H 0.530019 0.291066 0.261559 0.068 Uiso 1 1 calc R U . . .
H35B H 0.497029 0.263077 0.183838 0.068 Uiso 1 1 calc R U . . .
H35C H 0.581829 0.274514 0.228109 0.068 Uiso 1 1 calc R U . . .
C37 C 0.47515(9) 0.38440(10) 0.43405(10) 0.0590(5) Uani 0.839(3) 1 d . . P A 1
H37A H 0.458109 0.426637 0.401005 0.071 Uiso 0.839(3) 1 calc R U P A 1
H37B H 0.526608 0.392950 0.465582 0.071 Uiso 0.839(3) 1 calc R U P A 1
C38 C 0.43449(16) 0.38435(15) 0.47413(13) 0.0946(9) Uani 0.839(3) 1 d . . P A 1
H38A H 0.382910 0.383108 0.442713 0.142 Uiso 0.839(3) 1 calc R U P A 1
H38B H 0.445993 0.429972 0.502229 0.142 Uiso 0.839(3) 1 calc R U P A 1
H38C H 0.447762 0.339924 0.503846 0.142 Uiso 0.839(3) 1 calc R U P A 1
C37A C 0.4419(7) 0.3489(6) 0.4438(6) 0.083(3) Uiso 0.161(3) 1 d D . P A 2
H37C H 0.453584 0.315440 0.483460 0.100 Uiso 0.161(3) 1 calc R U P A 2
H37D H 0.389191 0.355971 0.419148 0.100 Uiso 0.161(3) 1 calc R U P A 2
C38A C 0.4787(8) 0.4234(7) 0.4675(8) 0.099(4) Uiso 0.161(3) 1 d D . P A 2
H38D H 0.480429 0.449335 0.428977 0.149 Uiso 0.161(3) 1 calc R U P A 2
H38E H 0.527698 0.415343 0.503956 0.149 Uiso 0.161(3) 1 calc R U P A 2
H38F H 0.452152 0.454281 0.484929 0.149 Uiso 0.161(3) 1 calc R U P A 2
C39 C 0.41699(10) 0.31923(11) 0.32511(9) 0.0601(5) Uani 0.839(3) 1 d . . P A 1
H39A H 0.423624 0.274362 0.302001 0.072 Uiso 0.839(3) 1 calc R U P A 1
H39B H 0.428139 0.364161 0.305202 0.072 Uiso 0.839(3) 1 calc R U P A 1
C40 C 0.34098(11) 0.32304(17) 0.31046(13) 0.0979(9) Uani 0.839(3) 1 d . . P A 1
H40A H 0.310010 0.313257 0.261702 0.147 Uiso 0.839(3) 1 calc R U P A 1
H40B H 0.330631 0.373235 0.322115 0.147 Uiso 0.839(3) 1 calc R U P A 1
H40C H 0.331904 0.285159 0.337847 0.147 Uiso 0.839(3) 1 calc R U P A 1
C39A C 0.3957(5) 0.3002(6) 0.3460(5) 0.067(3) Uiso 0.161(3) 1 d D . P A 2
H39C H 0.362903 0.299358 0.366810 0.081 Uiso 0.161(3) 1 calc R U P A 2
H39D H 0.393500 0.250490 0.324751 0.081 Uiso 0.161(3) 1 calc R U P A 2
C40A C 0.3740(9) 0.3606(8) 0.2933(7) 0.102(5) Uiso 0.161(3) 1 d D . P A 2
H40D H 0.322655 0.355847 0.261586 0.153 Uiso 0.161(3) 1 calc R U P A 2
H40E H 0.401578 0.355740 0.267862 0.153 Uiso 0.161(3) 1 calc R U P A 2
H40F H 0.383291 0.409878 0.315718 0.153 Uiso 0.161(3) 1 calc R U P A 2
C42 C 0.58879(5) 0.29960(6) 0.88313(5) 0.0345(2) Uani 1 1 d . . . . .
C43 C 0.56830(6) 0.36460(6) 0.84198(6) 0.0402(2) Uani 1 1 d . . . . .
H43 H 0.606902 0.394558 0.844583 0.048 Uiso 1 1 calc R U . . .
C44 C 0.49980(6) 0.39193(6) 0.79780(6) 0.0360(2) Uani 1 1 d . . . . .
C46 C 0.56540(5) 0.17922(5) 0.91898(5) 0.0311(2) Uani 1 1 d . . . . .
C47 C 0.58897(5) 0.11722(6) 0.89452(5) 0.0344(2) Uani 1 1 d . . . . .
C48 C 0.59669(6) 0.04749(6) 0.92614(6) 0.0430(2) Uani 1 1 d . . . . .
H48 H 0.611496 0.005372 0.909263 0.052 Uiso 1 1 calc R U . . .
C49 C 0.58331(7) 0.03812(6) 0.98145(6) 0.0459(3) Uani 1 1 d . . . . .
H49 H 0.587982 -0.010080 1.001754 0.055 Uiso 1 1 calc R U . . .
C50 C 0.56312(6) 0.09944(7) 1.00686(6) 0.0435(3) Uani 1 1 d . . . . .
H50 H 0.555107 0.093245 1.045598 0.052 Uiso 1 1 calc R U . . .
C51 C 0.55423(6) 0.17030(6) 0.97691(5) 0.0375(2) Uani 1 1 d . . . . .
C52 C 0.60495(6) 0.12417(6) 0.83404(6) 0.0393(2) Uani 1 1 d . . . . .
H52 H 0.603539 0.178748 0.822409 0.047 Uiso 1 1 calc R U . . .
C53 C 0.68010(7) 0.09411(8) 0.85253(7) 0.0541(3) Uani 1 1 d . . . . .
H53A H 0.681400 0.039641 0.860045 0.065 Uiso 1 1 calc R U . . .
H53B H 0.715463 0.118794 0.894376 0.065 Uiso 1 1 calc R U . . .
H53C H 0.691465 0.104674 0.814976 0.065 Uiso 1 1 calc R U . . .
C54 C 0.54923(8) 0.08310(9) 0.77086(7) 0.0586(3) Uani 1 1 d . . . . .
H54A H 0.501918 0.105742 0.756529 0.070 Uiso 1 1 calc R U . . .
H54B H 0.547838 0.029887 0.781884 0.070 Uiso 1 1 calc R U . . .
H54C H 0.562187 0.087326 0.733621 0.070 Uiso 1 1 calc R U . . .
C55 C 0.53345(8) 0.23634(7) 1.00767(7) 0.0531(3) Uani 1 1 d . . . . .
H55 H 0.528357 0.281585 0.978778 0.064 Uiso 1 1 calc R U . . .
C56 C 0.59319(11) 0.25252(9) 1.07990(8) 0.0688(4) Uani 1 1 d . . . . .
H56A H 0.637851 0.263590 1.077927 0.083 Uiso 1 1 calc R U . . .
H56B H 0.600207 0.208421 1.109052 0.083 Uiso 1 1 calc R U . . .
H56C H 0.579785 0.295901 1.098986 0.083 Uiso 1 1 calc R U . . .
C57 C 0.46171(10) 0.22369(11) 1.00784(9) 0.0743(5) Uani 1 1 d . . . . .
H57A H 0.465120 0.179331 1.035612 0.089 Uiso 1 1 calc R U . . .
H57B H 0.424086 0.215686 0.960810 0.089 Uiso 1 1 calc R U . . .
H57C H 0.449880 0.267950 1.027190 0.089 Uiso 1 1 calc R U . . .
C58 C 0.66846(6) 0.29492(7) 0.93473(7) 0.0489(3) Uani 1 1 d . . . . .
H58 H 0.676469 0.246014 0.959684 0.059 Uiso 1 1 calc R U . . .
C59 C 0.71791(7) 0.29659(10) 0.90126(9) 0.0683(4) Uani 1 1 d . . . . .
H59A H 0.715495 0.346300 0.881033 0.082 Uiso 1 1 calc R U . . .
H59B H 0.702606 0.258108 0.865375 0.082 Uiso 1 1 calc R U . . .
H59C H 0.767330 0.286416 0.935905 0.082 Uiso 1 1 calc R U . . .
C60 C 0.68793(9) 0.35807(10) 0.98735(8) 0.0725(5) Uani 1 1 d . . . . .
H60A H 0.655961 0.356104 1.008494 0.087 Uiso 1 1 calc R U . . .
H60B H 0.682590 0.406764 0.964606 0.087 Uiso 1 1 calc R U . . .
H60C H 0.737734 0.351859 1.022741 0.087 Uiso 1 1 calc R U . . .
C61 C 0.49704(7) 0.46531(7) 0.75993(7) 0.0515(3) Uani 1 1 d . . . . .
H61 H 0.445340 0.478420 0.731053 0.062 Uiso 1 1 calc R U . . .
C62 C 0.53014(10) 0.45471(10) 0.71214(9) 0.0774(5) Uani 1 1 d . . . . .
H62A H 0.581938 0.446694 0.739203 0.093 Uiso 1 1 calc R U . . .
H62B H 0.521439 0.499704 0.683654 0.093 Uiso 1 1 calc R U . . .
H62C H 0.508405 0.410879 0.682756 0.093 Uiso 1 1 calc R U . . .
C63 C 0.53212(11) 0.53070(8) 0.80860(11) 0.0804(5) Uani 1 1 d . . . . .
H63A H 0.583803 0.521497 0.834977 0.096 Uiso 1 1 calc R U . . .
H63B H 0.511175 0.535445 0.839946 0.096 Uiso 1 1 calc R U . . .
H63C H 0.524006 0.577312 0.782243 0.096 Uiso 1 1 calc R U . . .
C64 C 0.37172(5) 0.39166(6) 0.74824(6) 0.0351(2) Uani 1 1 d . . . . .
C65 C 0.32976(6) 0.37098(6) 0.67926(6) 0.0420(2) Uani 1 1 d . . . . .
C66 C 0.25899(7) 0.39620(8) 0.64460(7) 0.0528(3) Uani 1 1 d . . . . .
H66 H 0.230225 0.382398 0.598074 0.063 Uiso 1 1 calc R U . . .
C67 C 0.23022(7) 0.44072(8) 0.67675(8) 0.0579(3) Uani 1 1 d . . . . .
H67 H 0.181581 0.456421 0.652791 0.069 Uiso 1 1 calc R U . . .
C68 C 0.27184(7) 0.46249(7) 0.74353(8) 0.0535(3) Uani 1 1 d . . . . .
H68 H 0.251612 0.493935 0.764973 0.064 Uiso 1 1 calc R U . . .
C69 C 0.34323(6) 0.43945(6) 0.78064(6) 0.0422(2) Uani 1 1 d . . . . .
C70 C 0.36032(8) 0.32021(8) 0.64407(7) 0.0562(3) Uani 1 1 d . . . . .
H70 H 0.413814 0.323900 0.669703 0.067 Uiso 1 1 calc R U . . .
C71 C 0.33732(12) 0.34200(12) 0.57019(9) 0.0847(5) Uani 1 1 d . . . . .
H71A H 0.353191 0.393475 0.568527 0.102 Uiso 1 1 calc R U . . .
H71B H 0.284929 0.339265 0.543917 0.102 Uiso 1 1 calc R U . . .
H71C H 0.358996 0.307336 0.550441 0.102 Uiso 1 1 calc R U . . .
C72 C 0.33980(14) 0.23864(10) 0.64715(11) 0.0926(6) Uani 1 1 d . . . . .
H72A H 0.287449 0.233606 0.623094 0.111 Uiso 1 1 calc R U . . .
H72B H 0.357760 0.223519 0.695070 0.111 Uiso 1 1 calc R U . . .
H72C H 0.360998 0.206299 0.625274 0.111 Uiso 1 1 calc R U . . .
C73 C 0.38811(8) 0.46332(7) 0.85468(7) 0.0534(3) Uani 1 1 d . . . . .
H73 H 0.439659 0.457969 0.865638 0.064 Uiso 1 1 calc R U . . .
C74 C 0.37619(13) 0.54528(10) 0.86704(11) 0.0915(6) Uani 1 1 d . . . . .
H74A H 0.327256 0.551567 0.860864 0.110 Uiso 1 1 calc R U . . .
H74B H 0.383016 0.577404 0.834369 0.110 Uiso 1 1 calc R U . . .
H74C H 0.410645 0.559582 0.913824 0.110 Uiso 1 1 calc R U . . .
C75 C 0.37559(11) 0.41260(11) 0.90379(8) 0.0765(5) Uani 1 1 d . . . . .
H75A H 0.386931 0.360455 0.897938 0.092 Uiso 1 1 calc R U . . .
H75B H 0.325234 0.415984 0.894052 0.092 Uiso 1 1 calc R U . . .
H75C H 0.406538 0.428709 0.950998 0.092 Uiso 1 1 calc R U . . .
C77 C 0.33207(11) 0.13309(9) 0.80331(17) 0.0622(8) Uani 0.819(7) 1 d . . P B 1
H77A H 0.297792 0.123481 0.754717 0.075 Uiso 0.819(7) 1 calc R U P B 1
H77B H 0.309623 0.116307 0.831789 0.075 Uiso 0.819(7) 1 calc R U P B 1
C77A C 0.3574(7) 0.1361(5) 0.8465(7) 0.072(3) Uiso 0.181(7) 1 d D . P B 2
H77C H 0.383729 0.140929 0.896983 0.086 Uiso 0.181(7) 1 calc R U P B 2
H77D H 0.310271 0.112552 0.833855 0.086 Uiso 0.181(7) 1 calc R U P B 2
C78 C 0.39819(8) 0.09069(9) 0.82200(11) 0.0725(5) Uani 1 1 d D . . . .
H78A H 0.422055 0.109882 0.796069 0.109 Uiso 0.819(7) 1 calc R U P B 1
H78B H 0.386657 0.037323 0.811329 0.109 Uiso 0.819(7) 1 calc R U P B 1
H78C H 0.430167 0.096467 0.871137 0.109 Uiso 0.819(7) 1 calc R U P B 1
H78D H 0.376328 0.094164 0.771990 0.109 Uiso 0.181(7) 1 calc R U P B 2
H78E H 0.398070 0.038115 0.835394 0.109 Uiso 0.181(7) 1 calc R U P B 2
H78F H 0.447706 0.109136 0.842074 0.109 Uiso 0.181(7) 1 calc R U P B 2
C79 C 0.28093(7) 0.25321(9) 0.78964(8) 0.0615(4) Uani 1 1 d . . . . .
H79A H 0.245847 0.232869 0.744652 0.074 Uiso 1 1 calc R U . . .
H79B H 0.289630 0.306624 0.783018 0.074 Uiso 1 1 calc R U . . .
C80 C 0.24920(9) 0.24910(11) 0.83826(11) 0.0802(5) Uani 1 1 d . . . . .
H80A H 0.285969 0.262087 0.884530 0.096 Uiso 1 1 calc R U . . .
H80B H 0.231820 0.197912 0.838236 0.096 Uiso 1 1 calc R U . . .
H80C H 0.209133 0.284604 0.823691 0.096 Uiso 1 1 calc R U . . .
Li1 Li 0.54154(10) 0.23896(11) 0.42506(10) 0.0407(4) Uani 1 1 d . . . . .
Li41 Li 0.43962(10) 0.26107(10) 0.82770(10) 0.0398(4) Uani 1 1 d . . . . .

loop_
_atom_site_aniso_label
_atom_site_aniso_U_11
_atom_site_aniso_U_22
_atom_site_aniso_U_33
_atom_site_aniso_U_23
_atom_site_aniso_U_13
_atom_site_aniso_U_12
O36 0.0426(4) 0.0473(5) 0.0584(5) 0.0018(4) 0.0165(4) 0.0134(4)
O76 0.0462(5) 0.0379(4) 0.0766(6) 0.0000(4) 0.0323(4) -0.0082(3)
N1 0.0305(4) 0.0305(4) 0.0348(4) -0.0010(3) 0.0121(3) 0.0011(3)
N5 0.0294(4) 0.0322(4) 0.0301(4) 0.0004(3) 0.0127(3) 0.0007(3)
N41 0.0302(4) 0.0282(4) 0.0347(4) 0.0045(3) 0.0160(3) 0.0015(3)
N45 0.0309(4) 0.0284(4) 0.0404(4) 0.0039(3) 0.0155(4) 0.0016(3)
C2 0.0286(5) 0.0354(5) 0.0334(5) 0.0013(4) 0.0117(4) 0.0014(4)
C3 0.0315(5) 0.0336(5) 0.0386(5) 0.0007(4) 0.0118(4) 0.0069(4)
C4 0.0333(5) 0.0292(5) 0.0335(5) 0.0013(4) 0.0171(4) 0.0010(4)
C6 0.0276(5) 0.0345(5) 0.0340(5) -0.0020(4) 0.0089(4) 0.0033(4)
C7 0.0377(5) 0.0468(6) 0.0384(5) 0.0011(5) 0.0159(5) 0.0082(5)
C8 0.0503(7) 0.0591(8) 0.0453(6) -0.0086(6) 0.0221(6) 0.0108(6)
C9 0.0496(7) 0.0445(7) 0.0583(7) -0.0159(6) 0.0183(6) 0.0069(5)
C10 0.0392(6) 0.0346(5) 0.0535(7) -0.0052(5) 0.0136(5) 0.0010(4)
C11 0.0296(5) 0.0340(5) 0.0392(5) -0.0022(4) 0.0100(4) 0.0006(4)
C12 0.0591(8) 0.0553(7) 0.0486(7) 0.0119(6) 0.0301(6) 0.0115(6)
C13 0.1148(16) 0.1144(16) 0.0554(9) 0.0280(10) 0.0296(10) -0.0001(13)
C14 0.0704(11) 0.0837(12) 0.0979(13) 0.0315(10) 0.0338(10) -0.0096(9)
C15 0.0428(6) 0.0401(6) 0.0463(6) -0.0012(5) 0.0201(5) -0.0063(5)
C16 0.0586(8) 0.0708(9) 0.0748(9) -0.0113(8) 0.0376(8) -0.0228(7)
C17 0.0678(9) 0.0689(9) 0.0475(7) 0.0088(6) 0.0213(7) 0.0011(7)
C18 0.0304(5) 0.0474(6) 0.0414(6) -0.0071(5) 0.0079(4) 0.0051(4)
C19 0.0450(7) 0.0773(10) 0.0478(7) 0.0104(7) 0.0038(6) 0.0118(7)
C20 0.0326(6) 0.0788(10) 0.0668(9) -0.0041(7) 0.0160(6) -0.0038(6)
C21 0.0401(6) 0.0333(5) 0.0395(5) -0.0029(4) 0.0158(5) 0.0042(4)
C22 0.0625(8) 0.0327(6) 0.0702(8) 0.0000(5) 0.0352(7) 0.0015(5)
C23 0.0566(7) 0.0507(7) 0.0540(7) -0.0047(6) 0.0314(6) 0.0099(6)
C24 0.0304(5) 0.0292(5) 0.0328(5) -0.0011(4) 0.0127(4) 0.0011(4)
C25 0.0337(5) 0.0371(5) 0.0446(6) -0.0007(4) 0.0180(5) -0.0003(4)
C26 0.0321(5) 0.0515(7) 0.0592(7) -0.0031(6) 0.0150(5) -0.0051(5)
C27 0.0389(6) 0.0551(7) 0.0452(6) -0.0014(5) 0.0020(5) -0.0009(5)
C28 0.0487(6) 0.0455(6) 0.0343(5) 0.0021(5) 0.0104(5) 0.0011(5)
C29 0.0387(5) 0.0336(5) 0.0337(5) 0.0008(4) 0.0143(4) 0.0008(4)
C30 0.0434(6) 0.0480(6) 0.0539(7) 0.0043(5) 0.0296(5) -0.0017(5)
C31 0.0917(12) 0.0595(9) 0.0842(11) 0.0057(8) 0.0510(10) -0.0196(8)
C32 0.0865(11) 0.0716(10) 0.0807(10) 0.0086(8) 0.0623(10) 0.0122(8)
C33 0.0462(6) 0.0442(6) 0.0377(5) 0.0055(5) 0.0222(5) 0.0006(5)
C34 0.0752(9) 0.0580(8) 0.0579(8) 0.0060(6) 0.0449(7) 0.0064(7)
C35 0.0660(8) 0.0461(7) 0.0624(8) 0.0078(6) 0.0340(7) -0.0037(6)
C37 0.0512(9) 0.0519(9) 0.0716(11) -0.0062(8) 0.0264(8) 0.0132(7)
C38 0.135(2) 0.0887(16) 0.0850(15) 0.0341(12) 0.0723(16) 0.0589(16)
C39 0.0537(9) 0.0638(11) 0.0586(10) 0.0163(8) 0.0225(8) 0.0138(8)
C40 0.0478(11) 0.126(2) 0.0948(16) 0.0462(15) 0.0116(11) 0.0061(12)
C42 0.0300(5) 0.0346(5) 0.0394(5) 0.0055(4) 0.0166(4) 0.0006(4)
C43 0.0319(5) 0.0363(5) 0.0519(6) 0.0114(5) 0.0190(5) -0.0029(4)
C44 0.0364(5) 0.0295(5) 0.0431(5) 0.0067(4) 0.0193(4) 0.0007(4)
C46 0.0277(4) 0.0305(5) 0.0338(5) 0.0047(4) 0.0132(4) 0.0004(4)
C47 0.0325(5) 0.0332(5) 0.0368(5) 0.0040(4) 0.0155(4) 0.0031(4)
C48 0.0489(6) 0.0322(5) 0.0486(6) 0.0050(5) 0.0231(5) 0.0068(5)
C49 0.0523(7) 0.0341(5) 0.0515(6) 0.0146(5) 0.0240(5) 0.0047(5)
C50 0.0488(6) 0.0437(6) 0.0427(6) 0.0123(5) 0.0253(5) 0.0031(5)
C51 0.0401(5) 0.0371(5) 0.0389(5) 0.0062(4) 0.0212(5) 0.0030(4)
C52 0.0413(6) 0.0396(5) 0.0410(5) 0.0041(4) 0.0226(5) 0.0071(4)
C53 0.0499(7) 0.0606(8) 0.0610(8) 0.0097(6) 0.0335(6) 0.0147(6)
C54 0.0587(8) 0.0747(9) 0.0436(7) -0.0059(6) 0.0246(6) -0.0012(7)
C55 0.0790(9) 0.0449(6) 0.0524(7) 0.0088(5) 0.0449(7) 0.0124(6)
C56 0.1086(13) 0.0545(8) 0.0585(8) -0.0096(6) 0.0516(9) -0.0118(8)
C57 0.0824(11) 0.0888(12) 0.0753(10) 0.0165(9) 0.0565(9) 0.0310(9)
C58 0.0310(5) 0.0480(6) 0.0567(7) 0.0194(5) 0.0108(5) -0.0046(5)
C59 0.0319(6) 0.0748(10) 0.0963(11) 0.0264(9) 0.0280(7) 0.0026(6)
C60 0.0618(9) 0.0742(10) 0.0553(8) 0.0070(7) 0.0050(7) -0.0220(8)
C61 0.0406(6) 0.0412(6) 0.0714(8) 0.0249(6) 0.0249(6) 0.0041(5)
C62 0.0874(12) 0.0769(11) 0.0834(11) 0.0389(9) 0.0527(10) 0.0077(9)
C63 0.0932(12) 0.0357(7) 0.1194(15) 0.0124(8) 0.0553(12) -0.0093(7)
C64 0.0326(5) 0.0273(5) 0.0442(5) 0.0054(4) 0.0169(4) 0.0018(4)
C65 0.0391(6) 0.0393(6) 0.0442(6) 0.0034(5) 0.0163(5) 0.0022(4)
C66 0.0407(6) 0.0546(7) 0.0501(7) 0.0054(6) 0.0100(5) 0.0030(5)
C67 0.0371(6) 0.0568(8) 0.0698(9) 0.0100(7) 0.0164(6) 0.0126(6)
C68 0.0480(7) 0.0442(6) 0.0721(8) 0.0050(6) 0.0312(6) 0.0139(5)
C69 0.0425(6) 0.0318(5) 0.0536(6) 0.0017(5) 0.0233(5) 0.0037(4)
C70 0.0556(7) 0.0645(8) 0.0452(7) -0.0073(6) 0.0205(6) 0.0072(6)
C71 0.1039(14) 0.1003(14) 0.0567(9) -0.0005(9) 0.0430(10) 0.0079(11)
C72 0.1448(19) 0.0571(10) 0.0882(13) -0.0124(9) 0.0644(13) 0.0149(11)
C73 0.0569(7) 0.0456(7) 0.0582(7) -0.0108(6) 0.0270(6) 0.0035(6)
C74 0.1163(16) 0.0587(10) 0.0874(12) -0.0254(9) 0.0370(12) 0.0106(10)
C75 0.0862(12) 0.0857(12) 0.0576(9) -0.0017(8) 0.0334(8) 0.0018(9)
C77 0.0488(10) 0.0385(9) 0.098(2) -0.0066(8) 0.0325(11) -0.0133(7)
C78 0.0558(8) 0.0495(8) 0.1165(14) -0.0192(8) 0.0437(9) -0.0094(6)
C79 0.0421(7) 0.0576(8) 0.0791(10) 0.0129(7) 0.0233(7) -0.0031(6)
C80 0.0599(9) 0.0739(11) 0.1223(15) 0.0230(10) 0.0554(10) 0.0124(8)
Li1 0.0343(9) 0.0371(9) 0.0426(9) -0.0041(7) 0.0109(8) 0.0063(7)
Li41 0.0326(9) 0.0328(9) 0.0519(10) 0.0073(8) 0.0178(8) -0.0008(7)

loop_
_atom_type_symbol
_atom_type_description
_atom_type_scat_dispersion_real
_atom_type_scat_dispersion_imag
_atom_type_scat_source
C C 0.0181 0.0091
;
International Tables for Crystallography
(Vol. C, Tables 4.2.6.8 and 6.1.1.4)
;
H H 0.0000 0.0000
;
International Tables for Crystallography
(Vol. C, Table 6.1.1.4)
;
Li Li 0.0008 0.0003
;
International Tables for Crystallography
(Vol. C, Tables 4.2.6.8 and 6.1.1.4)
;
N N 0.0311 0.0180
;
International Tables for Crystallography
(Vol. C, Tables 4.2.6.8 and 6.1.1.4)
;
O O 0.0492 0.0322
;
International Tables for Crystallography
(Vol. C, Tables 4.2.6.8 and 6.1.1.4)
;

loop_
_geom_angle_atom_site_label_1
_geom_angle_atom_site_label_2
_geom_angle_atom_site_label_3
_geom_angle
_geom_angle_site_symmetry_1
_geom_angle_site_symmetry_3
_geom_angle_publ_flag
C37 O36 C39 114.27(12) . . ?
C39A O36 C37A 91.8(7) . . ?
C39A O36 Li1 121.0(4) . . ?
C37 O36 Li1 123.94(10) . . ?
C39 O36 Li1 116.88(11) . . ?
C37A O36 Li1 124.1(5) . . ?
C77 O76 C79 109.09(11) . . ?
C79 O76 C77A 121.6(4) . . ?
C77 O76 Li41 125.57(10) . . ?
C79 O76 Li41 122.47(9) . . ?
C77A O76 Li41 114.0(5) . . ?
C2 N1 C6 123.30(8) . . ?
C2 N1 Li1 122.55(9) . . ?
C6 N1 Li1 114.15(8) . . ?
C4 N5 C24 122.85(8) . . ?
C4 N5 Li1 122.22(9) . . ?
C24 N5 Li1 114.80(8) . . ?
C42 N41 C46 122.50(8) . . ?
C42 N41 Li41 121.72(8) . . ?
C46 N41 Li41 115.61(8) . . ?
C44 N45 C64 121.29(8) . . ?
C44 N45 Li41 122.47(9) . . ?
C64 N45 Li41 116.21(8) . . ?
N1 C2 C3 123.02(9) . . ?
N1 C2 C18 120.87(9) . . ?
C3 C2 C18 116.09(9) . . ?
C4 C3 C2 129.86(9) . . ?
C4 C3 H3 115.1 . . ?
C2 C3 H3 115.1 . . ?
N5 C4 C3 123.16(9) . . ?
N5 C4 C21 120.44(9) . . ?
C3 C4 C21 116.37(9) . . ?
C11 C6 C7 120.16(10) . . ?
C11 C6 N1 119.26(9) . . ?
C7 C6 N1 120.06(10) . . ?
C8 C7 C6 118.37(11) . . ?
C8 C7 C12 120.74(11) . . ?
C6 C7 C12 120.89(10) . . ?
C9 C8 C7 121.57(12) . . ?
C9 C8 H8 119.2 . . ?
C7 C8 H8 119.2 . . ?
C10 C9 C8 119.80(11) . . ?
C10 C9 H9 120.1 . . ?
C8 C9 H9 120.1 . . ?
C9 C10 C11 121.19(12) . . ?
C9 C10 H10 119.4 . . ?
C11 C10 H10 119.4 . . ?
C10 C11 C6 118.85(11) . . ?
C10 C11 C15 119.68(10) . . ?
C6 C11 C15 121.47(9) . . ?
C14 C12 C7 112.29(11) . . ?
C14 C12 C13 108.76(15) . . ?
C7 C12 C13 112.56(14) . . ?
C14 C12 H12 107.7 . . ?
C7 C12 H12 107.7 . . ?
C13 C12 H12 107.7 . . ?
C12 C13 H13A 109.5 . . ?
C12 C13 H13B 109.5 . . ?
H13A C13 H13B 109.5 . . ?
C12 C13 H13C 109.5 . . ?
H13A C13 H13C 109.5 . . ?
H13B C13 H13C 109.5 . . ?
C12 C14 H14A 109.5 . . ?
C12 C14 H14B 109.5 . . ?
H14A C14 H14B 109.5 . . ?
C12 C14 H14C 109.5 . . ?
H14A C14 H14C 109.5 . . ?
H14B C14 H14C 109.5 . . ?
C11 C15 C17 111.58(11) . . ?
C11 C15 C16 111.96(10) . . ?
C17 C15 C16 109.85(12) . . ?
C11 C15 H15 107.8 . . ?
C17 C15 H15 107.8 . . ?
C16 C15 H15 107.8 . . ?
C15 C16 H16A 109.5 . . ?
C15 C16 H16B 109.5 . . ?
H16A C16 H16B 109.5 . . ?
C15 C16 H16C 109.5 . . ?
H16A C16 H16C 109.5 . . ?
H16B C16 H16C 109.5 . . ?
C15 C17 H17A 109.5 . . ?
C15 C17 H17B 109.5 . . ?
H17A C17 H17B 109.5 . . ?
C15 C17 H17C 109.5 . . ?
H17A C17 H17C 109.5 . . ?
H17B C17 H17C 109.5 . . ?
C20 C18 C19 110.55(11) . . ?
C20 C18 C2 111.28(10) . . ?
C19 C18 C2 112.45(10) . . ?
C20 C18 H18 107.4 . . ?
C19 C18 H18 107.4 . . ?
C2 C18 H18 107.4 . . ?
C18 C19 H19A 109.5 . . ?
C18 C19 H19B 109.5 . . ?
H19A C19 H19B 109.5 . . ?
C18 C19 H19C 109.5 . . ?
H19A C19 H19C 109.5 . . ?
H19B C19 H19C 109.5 . . ?
C18 C20 H20A 109.5 . . ?
C18 C20 H20B 109.5 . . ?
H20A C20 H20B 109.5 . . ?
C18 C20 H20C 109.5 . . ?
H20A C20 H20C 109.5 . . ?
H20B C20 H20C 109.5 . . ?
C22 C21 C23 109.80(10) . . ?
C22 C21 C4 110.30(9) . . ?
C23 C21 C4 113.70(9) . . ?
C22 C21 H21 107.6 . . ?
C23 C21 H21 107.6 . . ?
C4 C21 H21 107.6 . . ?
C21 C22 H22A 109.5 . . ?
C21 C22 H22B 109.5 . . ?
H22A C22 H22B 109.5 . . ?
C21 C22 H22C 109.5 . . ?
H22A C22 H22C 109.5 . . ?
H22B C22 H22C 109.5 . . ?
C21 C23 H23A 109.5 . . ?
C21 C23 H23B 109.5 . . ?
H23A C23 H23B 109.5 . . ?
C21 C23 H23C 109.5 . . ?
H23A C23 H23C 109.5 . . ?
H23B C23 H23C 109.5 . . ?
C29 C24 C25 119.87(9) . . ?
C29 C24 N5 120.23(9) . . ?
C25 C24 N5 119.28(9) . . ?
C26 C25 C24 118.63(10) . . ?
C26 C25 C30 120.47(10) . . ?
C24 C25 C30 120.87(10) . . ?
C27 C26 C25 121.58(11) . . ?
C27 C26 H26 119.2 . . ?
C25 C26 H26 119.2 . . ?
C28 C27 C26 119.47(11) . . ?
C28 C27 H27 120.3 . . ?
C26 C27 H27 120.3 . . ?
C27 C28 C29 121.40(11) . . ?
C27 C28 H28 119.3 . . ?
C29 C28 H28 119.3 . . ?
C28 C29 C24 118.94(10) . . ?
C28 C29 C33 119.54(10) . . ?
C24 C29 C33 121.52(9) . . ?
C25 C30 C31 112.54(11) . . ?
C25 C30 C32 110.57(11) . . ?
C31 C30 C32 110.56(12) . . ?
C25 C30 H30 107.7 . . ?
C31 C30 H30 107.7 . . ?
C32 C30 H30 107.7 . . ?
C30 C31 H31A 109.5 . . ?
C30 C31 H31B 109.5 . . ?
H31A C31 H31B 109.5 . . ?
C30 C31 H31C 109.5 . . ?
H31A C31 H31C 109.5 . . ?
H31B C31 H31C 109.5 . . ?
C30 C32 H32A 109.5 . . ?
C30 C32 H32B 109.5 . . ?
H32A C32 H32B 109.5 . . ?
C30 C32 H32C 109.5 . . ?
H32A C32 H32C 109.5 . . ?
H32B C32 H32C 109.5 . . ?
C29 C33 C35 111.69(10) . . ?
C29 C33 C34 110.74(10) . . ?
C35 C33 C34 111.03(10) . . ?
C29 C33 H33 107.7 . . ?
C35 C33 H33 107.7 . . ?
C34 C33 H33 107.7 . . ?
C33 C34 H34A 109.5 . . ?
C33 C34 H34B 109.5 . . ?
H34A C34 H34B 109.5 . . ?
C33 C34 H34C 109.5 . . ?
H34A C34 H34C 109.5 . . ?
H34B C34 H34C 109.5 . . ?
C33 C35 H35A 109.5 . . ?
C33 C35 H35B 109.5 . . ?
H35A C35 H35B 109.5 . . ?
C33 C35 H35C 109.5 . . ?
H35A C35 H35C 109.5 . . ?
H35B C35 H35C 109.5 . . ?
O36 C37 C38 112.94(18) . . ?
O36 C37 H37A 109.0 . . ?
C38 C37 H37A 109.0 . . ?
O36 C37 H37B 109.0 . . ?
C38 C37 H37B 109.0 . . ?
H37A C37 H37B 107.8 . . ?
C37 C38 H38A 109.5 . . ?
C37 C38 H38B 109.5 . . ?
H38A C38 H38B 109.5 . . ?
C37 C38 H38C 109.5 . . ?
H38A C38 H38C 109.5 . . ?
H38B C38 H38C 109.5 . . ?
O36 C37A C38A 107.4(10) . . ?
O36 C37A H37C 110.2 . . ?
C38A C37A H37C 110.2 . . ?
O36 C37A H37D 110.2 . . ?
C38A C37A H37D 110.2 . . ?
H37C C37A H37D 108.5 . . ?
C37A C38A H38D 109.5 . . ?
C37A C38A H38E 109.5 . . ?
H38D C38A H38E 109.5 . . ?
C37A C38A H38F 109.5 . . ?
H38D C38A H38F 109.5 . . ?
H38E C38A H38F 109.5 . . ?
O36 C39 C40 114.29(18) . . ?
O36 C39 H39A 108.7 . . ?
C40 C39 H39A 108.7 . . ?
O36 C39 H39B 108.7 . . ?
C40 C39 H39B 108.7 . . ?
H39A C39 H39B 107.6 . . ?
C39 C40 H40A 109.5 . . ?
C39 C40 H40B 109.5 . . ?
H40A C40 H40B 109.5 . . ?
C39 C40 H40C 109.5 . . ?
H40A C40 H40C 109.5 . . ?
H40B C40 H40C 109.5 . . ?
O36 C39A C40A 108.1(9) . . ?
O36 C39A H39C 110.1 . . ?
C40A C39A H39C 110.1 . . ?
O36 C39A H39D 110.1 . . ?
C40A C39A H39D 110.1 . . ?
H39C C39A H39D 108.4 . . ?
C39A C40A H40D 109.5 . . ?
C39A C40A H40E 109.5 . . ?
H40D C40A H40E 109.5 . . ?
C39A C40A H40F 109.5 . . ?
H40D C40A H40F 109.5 . . ?
H40E C40A H40F 109.5 . . ?
N41 C42 C43 123.36(9) . . ?
N41 C42 C58 121.34(9) . . ?
C43 C42 C58 115.25(9) . . ?
C44 C43 C42 129.96(10) . . ?
C44 C43 H43 115.0 . . ?
C42 C43 H43 115.0 . . ?
N45 C44 C43 123.40(9) . . ?
N45 C44 C61 120.47(9) . . ?
C43 C44 C61 116.14(9) . . ?
C51 C46 C47 119.52(9) . . ?
C51 C46 N41 119.37(9) . . ?
C47 C46 N41 120.48(9) . . ?
C48 C47 C46 118.85(10) . . ?
C48 C47 C52 119.19(9) . . ?
C46 C47 C52 121.95(9) . . ?
C49 C48 C47 121.59(11) . . ?
C49 C48 H48 119.2 . . ?
C47 C48 H48 119.2 . . ?
C50 C49 C48 119.33(10) . . ?
C50 C49 H49 120.3 . . ?
C48 C49 H49 120.3 . . ?
C49 C50 C51 121.37(10) . . ?
C49 C50 H50 119.3 . . ?
C51 C50 H50 119.3 . . ?
C50 C51 C46 119.23(10) . . ?
C50 C51 C55 119.37(10) . . ?
C46 C51 C55 121.40(9) . . ?
C47 C52 C54 111.84(10) . . ?
C47 C52 C53 110.94(9) . . ?
C54 C52 C53 109.68(11) . . ?
C47 C52 H52 108.1 . . ?
C54 C52 H52 108.1 . . ?
C53 C52 H52 108.1 . . ?
C52 C53 H53A 109.5 . . ?
C52 C53 H53B 109.5 . . ?
H53A C53 H53B 109.5 . . ?
C52 C53 H53C 109.5 . . ?
H53A C53 H53C 109.5 . . ?
H53B C53 H53C 109.5 . . ?
C52 C54 H54A 109.5 . . ?
C52 C54 H54B 109.5 . . ?
H54A C54 H54B 109.5 . . ?
C52 C54 H54C 109.5 . . ?
H54A C54 H54C 109.5 . . ?
H54B C54 H54C 109.5 . . ?
C51 C55 C57 112.14(12) . . ?
C51 C55 C56 110.02(12) . . ?
C57 C55 C56 111.17(12) . . ?
C51 C55 H55 107.8 . . ?
C57 C55 H55 107.8 . . ?
C56 C55 H55 107.8 . . ?
C55 C56 H56A 109.5 . . ?
C55 C56 H56B 109.5 . . ?
H56A C56 H56B 109.5 . . ?
C55 C56 H56C 109.5 . . ?
H56A C56 H56C 109.5 . . ?
H56B C56 H56C 109.5 . . ?
C55 C57 H57A 109.5 . . ?
C55 C57 H57B 109.5 . . ?
H57A C57 H57B 109.5 . . ?
C55 C57 H57C 109.5 . . ?
H57A C57 H57C 109.5 . . ?
H57B C57 H57C 109.5 . . ?
C60 C58 C59 110.45(12) . . ?
C60 C58 C42 109.91(11) . . ?
C59 C58 C42 113.30(11) . . ?
C60 C58 H58 107.7 . . ?
C59 C58 H58 107.7 . . ?
C42 C58 H58 107.7 . . ?
C58 C59 H59A 109.5 . . ?
C58 C59 H59B 109.5 . . ?
H59A C59 H59B 109.5 . . ?
C58 C59 H59C 109.5 . . ?
H59A C59 H59C 109.5 . . ?
H59B C59 H59C 109.5 . . ?
C58 C60 H60A 109.5 . . ?
C58 C60 H60B 109.5 . . ?
H60A C60 H60B 109.5 . . ?
C58 C60 H60C 109.5 . . ?
H60A C60 H60C 109.5 . . ?
H60B C60 H60C 109.5 . . ?
C62 C61 C63 110.81(13) . . ?
C62 C61 C44 110.95(11) . . ?
C63 C61 C44 112.45(12) . . ?
C62 C61 H61 107.5 . . ?
C63 C61 H61 107.5 . . ?
C44 C61 H61 107.5 . . ?
C61 C62 H62A 109.5 . . ?
C61 C62 H62B 109.5 . . ?
H62A C62 H62B 109.5 . . ?
C61 C62 H62C 109.5 . . ?
H62A C62 H62C 109.5 . . ?
H62B C62 H62C 109.5 . . ?
C61 C63 H63A 109.5 . . ?
C61 C63 H63B 109.5 . . ?
H63A C63 H63B 109.5 . . ?
C61 C63 H63C 109.5 . . ?
H63A C63 H63C 109.5 . . ?
H63B C63 H63C 109.5 . . ?
C65 C64 C69 120.23(10) . . ?
C65 C64 N45 120.08(10) . . ?
C69 C64 N45 119.30(10) . . ?
C66 C65 C64 118.91(11) . . ?
C66 C65 C70 120.64(11) . . ?
C64 C65 C70 120.43(10) . . ?
C67 C66 C65 121.00(12) . . ?
C67 C66 H66 119.5 . . ?
C65 C66 H66 119.5 . . ?
C68 C67 C66 119.99(12) . . ?
C68 C67 H67 120.0 . . ?
C66 C67 H67 120.0 . . ?
C67 C68 C69 121.51(12) . . ?
C67 C68 H68 119.2 . . ?
C69 C68 H68 119.2 . . ?
C68 C69 C64 118.28(11) . . ?
C68 C69 C73 120.75(11) . . ?
C64 C69 C73 120.94(10) . . ?
C65 C70 C71 113.42(13) . . ?
C65 C70 C72 110.38(13) . . ?
C71 C70 C72 109.54(14) . . ?
C65 C70 H70 107.8 . . ?
C71 C70 H70 107.8 . . ?
C72 C70 H70 107.8 . . ?
C70 C71 H71A 109.5 . . ?
C70 C71 H71B 109.5 . . ?
H71A C71 H71B 109.5 . . ?
C70 C71 H71C 109.5 . . ?
H71A C71 H71C 109.5 . . ?
H71B C71 H71C 109.5 . . ?
C70 C72 H72A 109.5 . . ?
C70 C72 H72B 109.5 . . ?
H72A C72 H72B 109.5 . . ?
C70 C72 H72C 109.5 . . ?
H72A C72 H72C 109.5 . . ?
H72B C72 H72C 109.5 . . ?
C69 C73 C75 111.87(12) . . ?
C69 C73 C74 112.78(13) . . ?
C75 C73 C74 109.99(14) . . ?
C69 C73 H73 107.3 . . ?
C75 C73 H73 107.3 . . ?
C74 C73 H73 107.3 . . ?
C73 C74 H74A 109.5 . . ?
C73 C74 H74B 109.5 . . ?
H74A C74 H74B 109.5 . . ?
C73 C74 H74C 109.5 . . ?
H74A C74 H74C 109.5 . . ?
H74B C74 H74C 109.5 . . ?
C73 C75 H75A 109.5 . . ?
C73 C75 H75B 109.5 . . ?
H75A C75 H75B 109.5 . . ?
C73 C75 H75C 109.5 . . ?
H75A C75 H75C 109.5 . . ?
H75B C75 H75C 109.5 . . ?
O76 C77 C78 110.00(13) . . ?
O76 C77 H77A 109.7 . . ?
C78 C77 H77A 109.7 . . ?
O76 C77 H77B 109.7 . . ?
C78 C77 H77B 109.7 . . ?
H77A C77 H77B 108.2 . . ?
C78 C77A O76 106.9(5) . . ?
C78 C77A H77C 110.3 . . ?
O76 C77A H77C 110.3 . . ?
C78 C77A H77D 110.3 . . ?
O76 C77A H77D 110.3 . . ?
H77C C77A H77D 108.6 . . ?
C77 C78 H78A 109.5 . . ?
C77 C78 H78B 109.5 . . ?
H78A C78 H78B 109.5 . . ?
C77 C78 H78C 109.5 . . ?
H78A C78 H78C 109.5 . . ?
H78B C78 H78C 109.5 . . ?
C77A C78 H78D 109.5 . . ?
C77A C78 H78E 109.5 . . ?
H78D C78 H78E 109.5 . . ?
C77A C78 H78F 109.5 . . ?
H78D C78 H78F 109.5 . . ?
H78E C78 H78F 109.5 . . ?
O76 C79 C80 113.06(13) . . ?
O76 C79 H79A 109.0 . . ?
C80 C79 H79A 109.0 . . ?
O76 C79 H79B 109.0 . . ?
C80 C79 H79B 109.0 . . ?
H79A C79 H79B 107.8 . . ?
C79 C80 H80A 109.5 . . ?
C79 C80 H80B 109.5 . . ?
H80A C80 H80B 109.5 . . ?
C79 C80 H80C 109.5 . . ?
H80A C80 H80C 109.5 . . ?
H80B C80 H80C 109.5 . . ?
N1 Li1 N5 99.09(9) . . ?
N1 Li1 O36 129.26(11) . . ?
N5 Li1 O36 131.49(10) . . ?
N45 Li41 N41 98.42(9) . . ?
N45 Li41 O76 121.38(10) . . ?
N41 Li41 O76 139.96(10) . . ?

loop_
_geom_bond_atom_site_label_1
_geom_bond_atom_site_label_2
_geom_bond_distance
_geom_bond_site_symmetry_2
_geom_bond_publ_flag
O36 C39A 1.434(7) . ?
O36 C37 1.4359(19) . ?
O36 C39 1.4508(19) . ?
O36 C37A 1.485(8) . ?
O36 Li1 1.937(2) . ?
O76 C77 1.4321(18) . ?
O76 C79 1.4474(16) . ?
O76 C77A 1.500(7) . ?
O76 Li41 2.011(2) . ?
N1 C2 1.3224(13) . ?
N1 C6 1.4211(13) . ?
N1 Li1 1.914(2) . ?
N5 C4 1.3243(13) . ?
N5 C24 1.4234(12) . ?
N5 Li1 1.920(2) . ?
N41 C42 1.3216(13) . ?
N41 C46 1.4250(12) . ?
N41 Li41 1.948(2) . ?
N45 C44 1.3221(13) . ?
N45 C64 1.4217(13) . ?
N45 Li41 1.930(2) . ?
C2 C3 1.4060(14) . ?
C2 C18 1.5336(14) . ?
C3 C4 1.4059(14) . ?
C3 H3 0.9500 . ?
C4 C21 1.5313(14) . ?
C6 C11 1.4105(15) . ?
C6 C7 1.4115(15) . ?
C7 C8 1.3948(17) . ?
C7 C12 1.5198(18) . ?
C8 C9 1.379(2) . ?
C8 H8 0.9500 . ?
C9 C10 1.3754(19) . ?
C9 H9 0.9500 . ?
C10 C11 1.3950(15) . ?
C10 H10 0.9500 . ?
C11 C15 1.5193(16) . ?
C12 C14 1.509(2) . ?
C12 C13 1.520(2) . ?
C12 H12 1.0000 . ?
C13 H13A 0.9800 . ?
C13 H13B 0.9800 . ?
C13 H13C 0.9800 . ?
C14 H14A 0.9800 . ?
C14 H14B 0.9800 . ?
C14 H14C 0.9800 . ?
C15 C17 1.5274(18) . ?
C15 C16 1.5296(17) . ?
C15 H15 1.0000 . ?
C16 H16A 0.9800 . ?
C16 H16B 0.9800 . ?
C16 H16C 0.9800 . ?
C17 H17A 0.9800 . ?
C17 H17B 0.9800 . ?
C17 H17C 0.9800 . ?
C18 C20 1.5212(19) . ?
C18 C19 1.5290(19) . ?
C18 H18 1.0000 . ?
C19 H19A 0.9800 . ?
C19 H19B 0.9800 . ?
C19 H19C 0.9800 . ?
C20 H20A 0.9800 . ?
C20 H20B 0.9800 . ?
C20 H20C 0.9800 . ?
C21 C22 1.5256(17) . ?
C21 C23 1.5285(17) . ?
C21 H21 1.0000 . ?
C22 H22A 0.9800 . ?
C22 H22B 0.9800 . ?
C22 H22C 0.9800 . ?
C23 H23A 0.9800 . ?
C23 H23B 0.9800 . ?
C23 H23C 0.9800 . ?
C24 C29 1.4092(14) . ?
C24 C25 1.4111(14) . ?
C25 C26 1.3958(16) . ?
C25 C30 1.5180(16) . ?
C26 C27 1.379(2) . ?
C26 H26 0.9500 . ?
C27 C28 1.3776(19) . ?
C27 H27 0.9500 . ?
C28 C29 1.3943(15) . ?
C28 H28 0.9500 . ?
C29 C33 1.5162(16) . ?
C30 C31 1.5224(19) . ?
C30 C32 1.5266(19) . ?
C30 H30 1.0000 . ?
C31 H31A 0.9800 . ?
C31 H31B 0.9800 . ?
C31 H31C 0.9800 . ?
C32 H32A 0.9800 . ?
C32 H32B 0.9800 . ?
C32 H32C 0.9800 . ?
C33 C35 1.5292(17) . ?
C33 C34 1.5299(17) . ?
C33 H33 1.0000 . ?
C34 H34A 0.9800 . ?
C34 H34B 0.9800 . ?
C34 H34C 0.9800 . ?
C35 H35A 0.9800 . ?
C35 H35B 0.9800 . ?
C35 H35C 0.9800 . ?
C37 C38 1.487(3) . ?
C37 H37A 0.9900 . ?
C37 H37B 0.9900 . ?
C38 H38A 0.9800 . ?
C38 H38B 0.9800 . ?
C38 H38C 0.9800 . ?
C37A C38A 1.500(9) . ?
C37A H37C 0.9900 . ?
C37A H37D 0.9900 . ?
C38A H38D 0.9800 . ?
C38A H38E 0.9800 . ?
C38A H38F 0.9800 . ?
C39 C40 1.478(3) . ?
C39 H39A 0.9900 . ?
C39 H39B 0.9900 . ?
C40 H40A 0.9800 . ?
C40 H40B 0.9800 . ?
C40 H40C 0.9800 . ?
C39A C40A 1.489(9) . ?
C39A H39C 0.9900 . ?
C39A H39D 0.9900 . ?
C40A H40D 0.9800 . ?
C40A H40E 0.9800 . ?
C40A H40F 0.9800 . ?
C42 C43 1.4070(14) . ?
C42 C58 1.5302(15) . ?
C43 C44 1.3996(15) . ?
C43 H43 0.9500 . ?
C44 C61 1.5345(14) . ?
C46 C51 1.4101(14) . ?
C46 C47 1.4130(14) . ?
C47 C48 1.3936(15) . ?
C47 C52 1.5232(15) . ?
C48 C49 1.3821(17) . ?
C48 H48 0.9500 . ?
C49 C50 1.3789(17) . ?
C49 H49 0.9500 . ?
C50 C51 1.3933(15) . ?
C50 H50 0.9500 . ?
C51 C55 1.5170(16) . ?
C52 C54 1.5271(18) . ?
C52 C53 1.5336(16) . ?
C52 H52 1.0000 . ?
C53 H53A 0.9800 . ?
C53 H53B 0.9800 . ?
C53 H53C 0.9800 . ?
C54 H54A 0.9800 . ?
C54 H54B 0.9800 . ?
C54 H54C 0.9800 . ?
C55 C57 1.527(2) . ?
C55 C56 1.530(2) . ?
C55 H55 1.0000 . ?
C56 H56A 0.9800 . ?
C56 H56B 0.9800 . ?
C56 H56C 0.9800 . ?
C57 H57A 0.9800 . ?
C57 H57B 0.9800 . ?
C57 H57C 0.9800 . ?
C58 C60 1.527(2) . ?
C58 C59 1.529(2) . ?
C58 H58 1.0000 . ?
C59 H59A 0.9800 . ?
C59 H59B 0.9800 . ?
C59 H59C 0.9800 . ?
C60 H60A 0.9800 . ?
C60 H60B 0.9800 . ?
C60 H60C 0.9800 . ?
C61 C62 1.519(2) . ?
C61 C63 1.520(2) . ?
C61 H61 1.0000 . ?
C62 H62A 0.9800 . ?
C62 H62B 0.9800 . ?
C62 H62C 0.9800 . ?
C63 H63A 0.9800 . ?
C63 H63B 0.9800 . ?
C63 H63C 0.9800 . ?
C64 C65 1.4078(16) . ?
C64 C69 1.4091(16) . ?
C65 C66 1.3949(17) . ?
C65 C70 1.5132(18) . ?
C66 C67 1.375(2) . ?
C66 H66 0.9500 . ?
C67 C68 1.374(2) . ?
C67 H67 0.9500 . ?
C68 C69 1.3973(17) . ?
C68 H68 0.9500 . ?
C69 C73 1.5187(18) . ?
C70 C71 1.518(2) . ?
C70 C72 1.523(2) . ?
C70 H70 1.0000 . ?
C71 H71A 0.9800 . ?
C71 H71B 0.9800 . ?
C71 H71C 0.9800 . ?
C72 H72A 0.9800 . ?
C72 H72B 0.9800 . ?
C72 H72C 0.9800 . ?
C73 C75 1.522(2) . ?
C73 C74 1.523(2) . ?
C73 H73 1.0000 . ?
C74 H74A 0.9800 . ?
C74 H74B 0.9800 . ?
C74 H74C 0.9800 . ?
C75 H75A 0.9800 . ?
C75 H75B 0.9800 . ?
C75 H75C 0.9800 . ?
C77 C78 1.463(2) . ?
C77 H77A 0.9900 . ?
C77 H77B 0.9900 . ?
C77A C78 1.451(7) . ?
C77A H77C 0.9900 . ?
C77A H77D 0.9900 . ?
C78 H78A 0.9800 . ?
C78 H78B 0.9800 . ?
C78 H78C 0.9800 . ?
C78 H78D 0.9800 . ?
C78 H78E 0.9800 . ?
C78 H78F 0.9800 . ?
C79 C80 1.504(2) . ?
C79 H79A 0.9900 . ?
C79 H79B 0.9900 . ?
C80 H80A 0.9800 . ?
C80 H80B 0.9800 . ?
C80 H80C 0.9800 . ?

loop_
_geom_torsion_atom_site_label_1
_geom_torsion_atom_site_label_2
_geom_torsion_atom_site_label_3
_geom_torsion_atom_site_label_4
_geom_torsion
_geom_torsion_site_symmetry_1
_geom_torsion_site_symmetry_2
_geom_torsion_site_symmetry_3
_geom_torsion_site_symmetry_4
_geom_torsion_publ_flag
C6 N1 C2 C3 -178.36(10) . . . . ?
Li1 N1 C2 C3 1.87(16) . . . . ?
C6 N1 C2 C18 0.06(15) . . . . ?
Li1 N1 C2 C18 -179.71(11) . . . . ?
N1 C2 C3 C4 1.48(18) . . . . ?
C18 C2 C3 C4 -177.01(11) . . . . ?
C24 N5 C4 C3 176.44(9) . . . . ?
Li1 N5 C4 C3 0.94(15) . . . . ?
C24 N5 C4 C21 -5.53(14) . . . . ?
Li1 N5 C4 C21 178.97(10) . . . . ?
C2 C3 C4 N5 -3.07(18) . . . . ?
C2 C3 C4 C21 178.83(11) . . . . ?
C2 N1 C6 C11 98.86(12) . . . . ?
Li1 N1 C6 C11 -81.35(12) . . . . ?
C2 N1 C6 C7 -89.40(13) . . . . ?
Li1 N1 C6 C7 90.39(12) . . . . ?
C11 C6 C7 C8 2.31(15) . . . . ?
N1 C6 C7 C8 -169.36(10) . . . . ?
C11 C6 C7 C12 -178.10(10) . . . . ?
N1 C6 C7 C12 10.23(15) . . . . ?
C6 C7 C8 C9 -0.35(18) . . . . ?
C12 C7 C8 C9 -179.94(12) . . . . ?
C7 C8 C9 C10 -1.21(19) . . . . ?
C8 C9 C10 C11 0.79(18) . . . . ?
C9 C10 C11 C6 1.16(16) . . . . ?
C9 C10 C11 C15 -179.89(11) . . . . ?
C7 C6 C11 C10 -2.72(15) . . . . ?
N1 C6 C11 C10 169.02(9) . . . . ?
C7 C6 C11 C15 178.35(10) . . . . ?
N1 C6 C11 C15 -9.91(14) . . . . ?
C8 C7 C12 C14 88.83(16) . . . . ?
C6 C7 C12 C14 -90.75(16) . . . . ?
C8 C7 C12 C13 -34.31(19) . . . . ?
C6 C7 C12 C13 146.11(14) . . . . ?
C10 C11 C15 C17 -72.99(14) . . . . ?
C6 C11 C15 C17 105.93(13) . . . . ?
C10 C11 C15 C16 50.59(15) . . . . ?
C6 C11 C15 C16 -130.49(12) . . . . ?
N1 C2 C18 C20 -109.29(12) . . . . ?
C3 C2 C18 C20 69.24(14) . . . . ?
N1 C2 C18 C19 126.07(12) . . . . ?
C3 C2 C18 C19 -55.41(14) . . . . ?
N5 C4 C21 C22 -104.35(11) . . . . ?
C3 C4 C21 C22 73.81(12) . . . . ?
N5 C4 C21 C23 131.81(11) . . . . ?
C3 C4 C21 C23 -50.03(13) . . . . ?
C4 N5 C24 C29 -84.46(12) . . . . ?
Li1 N5 C24 C29 91.34(12) . . . . ?
C4 N5 C24 C25 104.59(11) . . . . ?
Li1 N5 C24 C25 -79.60(12) . . . . ?
C29 C24 C25 C26 -3.43(16) . . . . ?
N5 C24 C25 C26 167.55(10) . . . . ?
C29 C24 C25 C30 178.62(10) . . . . ?
N5 C24 C25 C30 -10.39(15) . . . . ?
C24 C25 C26 C27 0.85(18) . . . . ?
C30 C25 C26 C27 178.81(12) . . . . ?
C25 C26 C27 C28 1.9(2) . . . . ?
C26 C27 C28 C29 -2.1(2) . . . . ?
C27 C28 C29 C24 -0.49(18) . . . . ?
C27 C28 C29 C33 179.49(11) . . . . ?
C25 C24 C29 C28 3.26(15) . . . . ?
N5 C24 C29 C28 -167.63(10) . . . . ?
C25 C24 C29 C33 -176.72(10) . . . . ?
N5 C24 C29 C33 12.39(15) . . . . ?
C26 C25 C30 C31 50.85(16) . . . . ?
C24 C25 C30 C31 -131.24(13) . . . . ?
C26 C25 C30 C32 -73.33(15) . . . . ?
C24 C25 C30 C32 104.58(13) . . . . ?
C28 C29 C33 C35 63.14(14) . . . . ?
C24 C29 C33 C35 -116.88(12) . . . . ?
C28 C29 C33 C34 -61.16(14) . . . . ?
C24 C29 C33 C34 118.82(12) . . . . ?
C39 O36 C37 C38 101.01(19) . . . . ?
Li1 O36 C37 C38 -104.66(17) . . . . ?
C39A O36 C37A C38A -130.4(10) . . . . ?
Li1 O36 C37A C38A 99.6(10) . . . . ?
C37 O36 C39 C40 -71.8(2) . . . . ?
Li1 O36 C39 C40 131.94(18) . . . . ?
C37A O36 C39A C40A 99.7(10) . . . . ?
Li1 O36 C39A C40A -128.1(8) . . . . ?
C46 N41 C42 C43 175.69(10) . . . . ?
Li41 N41 C42 C43 -9.14(16) . . . . ?
C46 N41 C42 C58 -7.03(16) . . . . ?
Li41 N41 C42 C58 168.14(11) . . . . ?
N41 C42 C43 C44 8.0(2) . . . . ?
C58 C42 C43 C44 -169.39(12) . . . . ?
C64 N45 C44 C43 173.15(11) . . . . ?
Li41 N45 C44 C43 -5.08(17) . . . . ?
C64 N45 C44 C61 -7.22(16) . . . . ?
Li41 N45 C44 C61 174.55(11) . . . . ?
C42 C43 C44 N45 0.1(2) . . . . ?
C42 C43 C44 C61 -179.55(12) . . . . ?
C42 N41 C46 C51 105.38(12) . . . . ?
Li41 N41 C46 C51 -70.06(13) . . . . ?
C42 N41 C46 C47 -83.72(13) . . . . ?
Li41 N41 C46 C47 100.84(11) . . . . ?
C51 C46 C47 C48 3.61(15) . . . . ?
N41 C46 C47 C48 -167.27(10) . . . . ?
C51 C46 C47 C52 -177.40(10) . . . . ?
N41 C46 C47 C52 11.72(15) . . . . ?
C46 C47 C48 C49 -1.38(17) . . . . ?
C52 C47 C48 C49 179.61(11) . . . . ?
C47 C48 C49 C50 -1.22(19) . . . . ?
C48 C49 C50 C51 1.58(19) . . . . ?
C49 C50 C51 C46 0.68(18) . . . . ?
C49 C50 C51 C55 -178.75(12) . . . . ?
C47 C46 C51 C50 -3.28(16) . . . . ?
N41 C46 C51 C50 167.70(10) . . . . ?
C47 C46 C51 C55 176.14(11) . . . . ?
N41 C46 C51 C55 -12.88(16) . . . . ?
C48 C47 C52 C54 69.19(14) . . . . ?
C46 C47 C52 C54 -109.79(12) . . . . ?
C48 C47 C52 C53 -53.61(14) . . . . ?
C46 C47 C52 C53 127.40(11) . . . . ?
C50 C51 C55 C57 -60.06(16) . . . . ?
C46 C51 C55 C57 120.53(12) . . . . ?
C50 C51 C55 C56 64.21(15) . . . . ?
C46 C51 C55 C56 -115.20(12) . . . . ?
N41 C42 C58 C60 -112.88(12) . . . . ?
C43 C42 C58 C60 64.61(14) . . . . ?
N41 C42 C58 C59 123.03(12) . . . . ?
C43 C42 C58 C59 -59.48(15) . . . . ?
N45 C44 C61 C62 -116.07(13) . . . . ?
C43 C44 C61 C62 63.59(16) . . . . ?
N45 C44 C61 C63 119.20(13) . . . . ?
C43 C44 C61 C63 -61.14(16) . . . . ?
C44 N45 C64 C65 98.66(13) . . . . ?
Li41 N45 C64 C65 -83.00(13) . . . . ?
C44 N45 C64 C69 -88.51(13) . . . . ?
Li41 N45 C64 C69 89.82(12) . . . . ?
C69 C64 C65 C66 -2.43(17) . . . . ?
N45 C64 C65 C66 170.32(10) . . . . ?
C69 C64 C65 C70 179.49(11) . . . . ?
N45 C64 C65 C70 -7.75(16) . . . . ?
C64 C65 C66 C67 0.19(19) . . . . ?
C70 C65 C66 C67 178.26(13) . . . . ?
C65 C66 C67 C68 1.5(2) . . . . ?
C66 C67 C68 C69 -1.0(2) . . . . ?
C67 C68 C69 C64 -1.18(19) . . . . ?
C67 C68 C69 C73 -179.25(13) . . . . ?
C65 C64 C69 C68 2.90(16) . . . . ?
N45 C64 C69 C68 -169.91(10) . . . . ?
C65 C64 C69 C73 -179.03(11) . . . . ?
N45 C64 C69 C73 8.15(16) . . . . ?
C66 C65 C70 C71 40.47(19) . . . . ?
C64 C65 C70 C71 -141.49(14) . . . . ?
C66 C65 C70 C72 -82.89(17) . . . . ?
C64 C65 C70 C72 95.16(16) . . . . ?
C68 C69 C73 C75 83.24(16) . . . . ?
C64 C69 C73 C75 -94.77(15) . . . . ?
C68 C69 C73 C74 -41.38(19) . . . . ?
C64 C69 C73 C74 140.61(15) . . . . ?
C79 O76 C77 C78 175.55(18) . . . . ?
Li41 O76 C77 C78 14.5(3) . . . . ?
C79 O76 C77A C78 141.0(6) . . . . ?
Li41 O76 C77A C78 -54.2(10) . . . . ?
C77 O76 C79 C80 76.1(2) . . . . ?
C77A O76 C79 C80 41.4(6) . . . . ?
Li41 O76 C79 C80 -122.09(14) . . . . ?
